data_4118109
loop_
_publ_author_name
'Robert J. Gilliard'
'Mariham Y. Abraham'
'Yuzhong Wang'
'Pingrong Wei'
'Yaoming Xie'
'Brandon Quillian'
'Henry F. Schaefer'
'Paul v. R. Schleyer'
'Gregory H. Robinson'

_publ_section_title
;
 Carbene-Stabilized Beryllium Borohydride
;
_journal_name_full 'Journal of the American Chemical Society'
_journal_page_first 9953
_journal_page_last 9955
_journal_paper_doi 10.1021/ja304514f
_journal_volume 134
_journal_year 2012
_chemical_formula_sum 'C27 H36 Be Cl2 N2'
_chemical_formula_weight 468.49
_chemical_name_systematic
; 
 ? 
;
_space_group_IT_number 14
_symmetry_cell_setting monoclinic
_symmetry_space_group_name_Hall '-P 2yn'
_symmetry_space_group_name_H-M 'P 1 21/n 1'
_atom_sites_solution_hydrogens geom
_atom_sites_solution_primary direct
_atom_sites_solution_secondary difmap
_audit_creation_method SHELXL-97
_cell_angle_alpha 90.00
_cell_angle_beta 101.4190(10)
_cell_angle_gamma 90.00
_cell_formula_units_Z 4
_cell_length_a 10.4308(9)
_cell_length_b 18.1887(15)
_cell_length_c 15.4186(13)
_cell_measurement_reflns_used 3309
_cell_measurement_temperature 273(2)
_cell_measurement_theta_max 17.715
_cell_measurement_theta_min 2.173
_cell_volume 2867.4(4)
_computing_structure_refinement 'SHELXL-97 (Sheldrick, 1997)'
_computing_structure_solution 'SHELXS-97 (Sheldrick, 1990)'
_diffrn_ambient_temperature 273(2)
_diffrn_measured_fraction_theta_full 1.000
_diffrn_measured_fraction_theta_max 1.000
_diffrn_measurement_device_type 'BRUKER APEX II'
_diffrn_measurement_method 'OMEGA SCAN'
_diffrn_radiation_monochromator graphite
_diffrn_radiation_source 'fine-focus sealed tube'
_diffrn_radiation_type MoK\a
_diffrn_radiation_wavelength 0.71073
_diffrn_reflns_av_R_equivalents 0.0613
_diffrn_reflns_av_sigmaI/netI 0.0401
_diffrn_reflns_limit_h_max 12
_diffrn_reflns_limit_h_min -12
_diffrn_reflns_limit_k_max 21
_diffrn_reflns_limit_k_min -21
_diffrn_reflns_limit_l_max 18
_diffrn_reflns_limit_l_min -18
_diffrn_reflns_number 30313
_diffrn_reflns_theta_full 25.00
_diffrn_reflns_theta_max 25.00
_diffrn_reflns_theta_min 2.17
_diffrn_standards_decay_% 0
_diffrn_standards_interval_count 0
_diffrn_standards_interval_time 0
_diffrn_standards_number 0
_exptl_absorpt_coefficient_mu 0.242
_exptl_absorpt_correction_T_max 0.9904
_exptl_absorpt_correction_T_min 0.9510
_exptl_absorpt_correction_type multi-scan
_exptl_absorpt_process_details 'BRUKER SADABS'
_exptl_crystal_colour colorless
_exptl_crystal_density_diffrn 1.085
_exptl_crystal_description plate
_exptl_crystal_F_000 1000
_exptl_crystal_size_max 0.21
_exptl_crystal_size_mid 0.18
_exptl_crystal_size_min 0.04
_refine_diff_density_max 0.380
_refine_diff_density_min -0.333
_refine_diff_density_rms 0.031
_refine_ls_extinction_method none
_refine_ls_goodness_of_fit_ref 1.006
_refine_ls_hydrogen_treatment constr
_refine_ls_matrix_type full
_refine_ls_number_parameters 355
_refine_ls_number_reflns 5043
_refine_ls_number_restraints 143
_refine_ls_restrained_S_all 1.001
_refine_ls_R_factor_all 0.1284
_refine_ls_R_factor_gt 0.0565
_refine_ls_shift/su_max 0.000
_refine_ls_shift/su_mean 0.000
_refine_ls_structure_factor_coef Fsqd
_refine_ls_weighting_details 'calc w=1/[\s^2^(Fo^2^)+(0.0782P)^2^+1.0035P] where P=(Fo^2^+2Fc^2^)/3'
_refine_ls_weighting_scheme calc
_refine_ls_wR_factor_gt 0.1431
_refine_ls_wR_factor_ref 0.1912
_reflns_number_gt 2484
_reflns_number_total 5043
_reflns_threshold_expression >2sigma(I)
_cod_data_source_file ja304514f_si_002.cif
_cod_data_source_block j1
_cod_database_code 4118109

loop_
_symmetry_equiv_pos_as_xyz
'x, y, z'
'-x+1/2, y+1/2, -z+1/2'
'-x, -y, -z'
'x-1/2, -y-1/2, z-1/2'

loop_
_atom_site_label
_atom_site_type_symbol
_atom_site_fract_x
_atom_site_fract_y
_atom_site_fract_z
_atom_site_U_iso_or_equiv
_atom_site_adp_type
_atom_site_occupancy
_atom_site_symmetry_multiplicity
_atom_site_calc_flag
_atom_site_refinement_flags
_atom_site_disorder_assembly
_atom_site_disorder_group
Be1 Be 0.7503(5) 0.2564(3) 0.2621(3) 0.0851(15) Uani 1 1 d D . .
Cl1 Cl 0.58215(11) 0.21481(8) 0.24622(8) 0.1345(5) Uani 1 1 d . . .
Cl2 Cl 0.7978(7) 0.2988(4) 0.1644(4) 0.148(2) Uani 0.50 1 d PD . .
Cl2' Cl 0.8432(8) 0.2702(4) 0.1654(4) 0.149(2) Uani 0.50 1 d P . .
N1 N 0.9131(2) 0.22001(13) 0.42464(15) 0.0633(7) Uani 1 1 d . . .
N2 N 0.8709(2) 0.33490(14) 0.41282(14) 0.0631(7) Uani 1 1 d . . .
C1 C 0.8466(3) 0.27030(16) 0.36917(18) 0.0601(8) Uani 1 1 d . . .
C2 C 0.9790(3) 0.2530(2) 0.5012(2) 0.0760(9) Uani 1 1 d . . .
H2 H 1.0316 0.2295 0.5489 0.091 Uiso 1 1 calc R . .
C3 C 0.9533(3) 0.3248(2) 0.49382(19) 0.0775(10) Uani 1 1 d . . .
H3 H 0.9847 0.3610 0.5352 0.093 Uiso 1 1 calc R . .
C4 C 0.8187(3) 0.40610(17) 0.38187(18) 0.0625(8) Uani 1 1 d . . .
C5 C 0.6907(3) 0.42260(19) 0.3892(2) 0.0729(9) Uani 1 1 d . . .
C6 C 0.6503(4) 0.4951(2) 0.3674(2) 0.0894(11) Uani 1 1 d . . .
H6 H 0.5665 0.5097 0.3722 0.107 Uiso 1 1 calc R . .
C7 C 0.7316(5) 0.5449(2) 0.3392(3) 0.0989(12) Uani 1 1 d . . .
H7 H 0.7026 0.5927 0.3263 0.119 Uiso 1 1 calc R . .
C8 C 0.8534(4) 0.5258(2) 0.3299(2) 0.0870(11) Uani 1 1 d . . .
H8 H 0.9060 0.5603 0.3093 0.104 Uiso 1 1 calc R . .
C9 C 0.9012(3) 0.45508(19) 0.3507(2) 0.0714(9) Uani 1 1 d . . .
C10 C 1.0382(4) 0.4354(2) 0.3400(2) 0.0900(11) Uani 1 1 d . . .
H10 H 1.0522 0.3831 0.3537 0.108 Uiso 1 1 calc R . .
C11 C 1.1396(4) 0.4787(3) 0.4043(4) 0.153(2) Uani 1 1 d . . .
H11A H 1.2256 0.4645 0.3972 0.229 Uiso 1 1 calc R . .
H11B H 1.1299 0.4686 0.4637 0.229 Uiso 1 1 calc R . .
H11C H 1.1273 0.5303 0.3924 0.229 Uiso 1 1 calc R . .
C12 C 1.0571(5) 0.4480(3) 0.2460(3) 0.155(2) Uani 1 1 d . . .
H12A H 0.9948 0.4191 0.2059 0.233 Uiso 1 1 calc R . .
H12B H 1.1441 0.4336 0.2414 0.233 Uiso 1 1 calc R . .
H12C H 1.0445 0.4991 0.2313 0.233 Uiso 1 1 calc R . .
C13 C 0.6005(4) 0.3682(2) 0.4197(2) 0.0924(11) Uani 1 1 d . . .
H13 H 0.6341 0.3191 0.4102 0.111 Uiso 1 1 calc R . .
C14 C 0.6033(6) 0.3751(3) 0.5180(3) 0.181(3) Uani 1 1 d . . .
H14A H 0.5459 0.3392 0.5355 0.272 Uiso 1 1 calc R . .
H14B H 0.5749 0.4235 0.5306 0.272 Uiso 1 1 calc R . .
H14C H 0.6908 0.3672 0.5503 0.272 Uiso 1 1 calc R . .
C15 C 0.4616(4) 0.3720(3) 0.3653(4) 0.160(2) Uani 1 1 d . . .
H15A H 0.4081 0.3361 0.3867 0.239 Uiso 1 1 calc R . .
H15B H 0.4629 0.3623 0.3043 0.239 Uiso 1 1 calc R . .
H15C H 0.4263 0.4202 0.3707 0.239 Uiso 1 1 calc R . .
C16 C 0.9138(3) 0.14159(17) 0.40780(19) 0.0635(8) Uani 1 1 d . A .
C17 C 0.8170(3) 0.0993(2) 0.4349(2) 0.0800(10) Uani 1 1 d D . .
C18 C 0.8202(4) 0.0244(2) 0.4189(3) 0.0982(12) Uani 1 1 d . B .
H18 H 0.7572 -0.0059 0.4352 0.118 Uiso 1 1 calc R . .
C19 C 0.9148(5) -0.0059(2) 0.3793(3) 0.1032(14) Uani 1 1 d . . .
H19 H 0.9153 -0.0563 0.3696 0.124 Uiso 1 1 calc R B .
C20 C 1.0082(4) 0.0373(2) 0.3541(2) 0.0880(11) Uani 1 1 d . A .
H20 H 1.0713 0.0156 0.3274 0.106 Uiso 1 1 calc R . .
C21 C 1.0108(3) 0.11300(18) 0.36775(19) 0.0684(9) Uani 1 1 d D . .
C22 C 1.114(3) 0.1645(19) 0.345(2) 0.098(9) Uani 0.35(6) 1 d PDU A 1
H22 H 1.0983 0.2157 0.3605 0.118 Uiso 0.35(6) 1 calc PR A 1
C23 C 1.244(4) 0.135(3) 0.399(3) 0.126(11) Uani 0.35(6) 1 d PDU A 1
H23A H 1.3143 0.1668 0.3909 0.188 Uiso 0.35(6) 1 calc PR A 1
H23B H 1.2598 0.0864 0.3779 0.188 Uiso 0.35(6) 1 calc PR A 1
H23C H 1.2401 0.1325 0.4602 0.188 Uiso 0.35(6) 1 calc PR A 1
C24 C 1.110(4) 0.155(2) 0.2469(16) 0.127(10) Uani 0.35(6) 1 d PDU A 1
H24A H 1.1708 0.1884 0.2285 0.191 Uiso 0.35(6) 1 calc PR A 1
H24B H 1.0236 0.1647 0.2144 0.191 Uiso 0.35(6) 1 calc PR A 1
H24C H 1.1342 0.1053 0.2357 0.191 Uiso 0.35(6) 1 calc PR A 1
C22' C 1.1165(13) 0.1587(9) 0.3418(8) 0.076(4) Uani 0.65(6) 1 d PDU A 2
H22' H 1.0836 0.2093 0.3384 0.091 Uiso 0.65(6) 1 calc PR A 2
C23' C 1.243(2) 0.160(2) 0.4138(16) 0.129(7) Uani 0.65(6) 1 d PDU A 2
H23D H 1.3080 0.1892 0.3939 0.194 Uiso 0.65(6) 1 calc PR A 2
H23E H 1.2754 0.1105 0.4246 0.194 Uiso 0.65(6) 1 calc PR A 2
H23F H 1.2247 0.1801 0.4674 0.194 Uiso 0.65(6) 1 calc PR A 2
C24' C 1.152(3) 0.1433(13) 0.2523(12) 0.162(8) Uani 0.65(6) 1 d PDU A 2
H24D H 1.2195 0.1764 0.2432 0.244 Uiso 0.65(6) 1 calc PR A 2
H24E H 1.0759 0.1502 0.2063 0.244 Uiso 0.65(6) 1 calc PR A 2
H24F H 1.1821 0.0935 0.2509 0.244 Uiso 0.65(6) 1 calc PR A 2
C25 C 0.7238(16) 0.1352(10) 0.4879(13) 0.092(4) Uani 0.71(6) 1 d PDU B 1
H25 H 0.7127 0.1863 0.4677 0.110 Uiso 0.71(6) 1 calc PR B 1
C26 C 0.774(2) 0.1384(13) 0.5878(15) 0.115(4) Uani 0.71(6) 1 d PDU B 1
H26A H 0.7139 0.1661 0.6147 0.173 Uiso 0.71(6) 1 calc PR B 1
H26B H 0.8582 0.1618 0.6001 0.173 Uiso 0.71(6) 1 calc PR B 1
H26C H 0.7815 0.0894 0.6115 0.173 Uiso 0.71(6) 1 calc PR B 1
C27 C 0.5872(18) 0.1009(15) 0.469(2) 0.169(6) Uani 0.71(6) 1 d PDU B 1
H27A H 0.5533 0.1008 0.4067 0.253 Uiso 0.71(6) 1 calc PR B 1
H27B H 0.5304 0.1290 0.4985 0.253 Uiso 0.71(6) 1 calc PR B 1
H27C H 0.5922 0.0513 0.4911 0.253 Uiso 0.71(6) 1 calc PR B 1
C25' C 0.696(3) 0.126(3) 0.466(3) 0.099(9) Uani 0.29(6) 1 d PDU B 2
H25' H 0.6810 0.1779 0.4528 0.118 Uiso 0.29(6) 1 calc PR B 2
C26' C 0.736(5) 0.113(4) 0.565(3) 0.120(11) Uani 0.29(6) 1 d PDU B 2
H26D H 0.6675 0.1290 0.5933 0.180 Uiso 0.29(6) 1 calc PR B 2
H26E H 0.8145 0.1402 0.5874 0.180 Uiso 0.29(6) 1 calc PR B 2
H26F H 0.7524 0.0615 0.5759 0.180 Uiso 0.29(6) 1 calc PR B 2
C27' C 0.573(4) 0.081(4) 0.431(4) 0.146(13) Uani 0.29(6) 1 d PDU B 2
H27D H 0.5040 0.0967 0.4591 0.219 Uiso 0.29(6) 1 calc PR B 2
H27E H 0.5909 0.0295 0.4438 0.219 Uiso 0.29(6) 1 calc PR B 2
H27F H 0.5478 0.0872 0.3682 0.219 Uiso 0.29(6) 1 calc PR B 2

loop_
_atom_site_aniso_label
_atom_site_aniso_U_11
_atom_site_aniso_U_22
_atom_site_aniso_U_33
_atom_site_aniso_U_23
_atom_site_aniso_U_13
_atom_site_aniso_U_12
Be1 0.109(4) 0.070(3) 0.064(3) -0.008(2) -0.013(3) 0.023(3)
Cl1 0.1052(9) 0.1611(12) 0.1170(9) -0.0383(8) -0.0267(7) 0.0004(8)
Cl2 0.168(5) 0.198(6) 0.059(2) 0.020(3) -0.023(2) -0.041(4)
Cl2' 0.214(6) 0.181(5) 0.053(2) 0.005(2) 0.026(3) 0.002(3)
N1 0.0677(16) 0.0703(18) 0.0468(14) 0.0005(12) -0.0010(12) 0.0159(13)
N2 0.0736(17) 0.0679(17) 0.0439(13) -0.0074(12) 0.0020(12) 0.0172(13)
C1 0.0635(19) 0.066(2) 0.0468(16) 0.0000(15) 0.0018(13) 0.0167(15)
C2 0.082(2) 0.090(3) 0.0467(17) 0.0007(17) -0.0088(15) 0.0208(19)
C3 0.086(2) 0.087(3) 0.0486(18) -0.0150(17) -0.0121(16) 0.0177(19)
C4 0.075(2) 0.063(2) 0.0453(16) -0.0088(15) 0.0033(15) 0.0192(17)
C5 0.074(2) 0.079(2) 0.0617(19) -0.0111(17) 0.0038(16) 0.0188(19)
C6 0.081(3) 0.099(3) 0.083(2) -0.011(2) 0.003(2) 0.035(2)
C7 0.119(4) 0.077(3) 0.092(3) 0.008(2) 0.001(3) 0.026(3)
C8 0.106(3) 0.076(3) 0.077(2) 0.0010(19) 0.011(2) 0.010(2)
C9 0.087(2) 0.071(2) 0.0550(19) -0.0079(16) 0.0117(17) 0.0123(19)
C10 0.096(3) 0.094(3) 0.088(3) -0.016(2) 0.036(2) 0.005(2)
C11 0.088(3) 0.212(6) 0.154(5) -0.076(4) 0.015(3) 0.008(3)
C12 0.171(5) 0.196(6) 0.119(4) -0.029(4) 0.079(4) -0.012(4)
C13 0.084(3) 0.099(3) 0.098(3) -0.014(2) 0.027(2) 0.013(2)
C14 0.248(7) 0.210(6) 0.112(4) -0.039(4) 0.102(4) -0.086(5)
C15 0.077(3) 0.159(5) 0.235(7) -0.002(4) 0.009(4) 0.004(3)
C16 0.066(2) 0.065(2) 0.0532(18) 0.0076(15) -0.0052(15) 0.0113(17)
C17 0.071(2) 0.081(3) 0.081(2) 0.024(2) -0.0013(18) 0.012(2)
C18 0.096(3) 0.085(3) 0.104(3) 0.027(2) -0.005(2) -0.008(2)
C19 0.135(4) 0.068(3) 0.093(3) 0.011(2) -0.013(3) 0.008(3)
C20 0.111(3) 0.076(3) 0.071(2) -0.0027(19) 0.002(2) 0.026(2)
C21 0.070(2) 0.074(2) 0.0565(18) 0.0001(16) -0.0002(16) 0.0150(18)
C22 0.089(15) 0.118(19) 0.096(13) 0.012(15) 0.039(13) -0.001(14)
C23 0.081(12) 0.16(3) 0.127(16) 0.006(16) -0.002(11) -0.037(14)
C24 0.112(17) 0.18(2) 0.094(10) 0.044(14) 0.039(9) -0.045(15)
C22' 0.075(8) 0.084(8) 0.068(6) -0.011(6) 0.014(6) 0.022(6)
C23' 0.092(7) 0.148(18) 0.135(9) -0.002(8) -0.010(6) -0.013(9)
C24' 0.149(15) 0.239(14) 0.113(8) -0.054(10) 0.059(8) -0.003(10)
C25 0.067(5) 0.110(6) 0.097(9) 0.035(5) 0.010(6) 0.012(5)
C26 0.109(8) 0.152(11) 0.091(8) 0.012(7) 0.033(6) 0.008(7)
C27 0.081(7) 0.231(15) 0.192(17) -0.023(12) 0.020(9) -0.025(7)
C25' 0.060(13) 0.130(18) 0.103(15) 0.041(13) 0.007(13) 0.014(12)
C26' 0.096(19) 0.17(3) 0.092(16) 0.010(17) 0.022(13) 0.035(19)
C27' 0.064(13) 0.23(3) 0.15(3) 0.00(2) 0.019(14) -0.023(15)

loop_
_atom_type_symbol
_atom_type_description
_atom_type_scat_dispersion_real
_atom_type_scat_dispersion_imag
_atom_type_scat_source
C C 0.0033 0.0016 'International Tables Vol C Tables 4.2.6.8 and 6.1.1.4'
H H 0.0000 0.0000 'International Tables Vol C Tables 4.2.6.8 and 6.1.1.4'
Be Be 0.0005 0.0002 'International Tables Vol C Tables 4.2.6.8 and 6.1.1.4'
N N 0.0061 0.0033 'International Tables Vol C Tables 4.2.6.8 and 6.1.1.4'
Cl Cl 0.1484 0.1585 'International Tables Vol C Tables 4.2.6.8 and 6.1.1.4'

loop_
_geom_angle_atom_site_label_1
_geom_angle_atom_site_label_2
_geom_angle_atom_site_label_3
_geom_angle
C1 Be1 Cl2 120.4(4)
C1 Be1 Cl1 121.3(3)
Cl2 Be1 Cl1 117.2(3)
C1 Be1 Cl2' 114.7(4)
Cl2 Be1 Cl2' 21.1(3)
Cl1 Be1 Cl2' 123.0(3)
Cl2' Cl2 Be1 87.8(12)
Cl2 Cl2' Be1 71.1(12)
C1 N1 C2 110.8(3)
C1 N1 C16 125.1(2)
C2 N1 C16 124.1(2)
C1 N2 C3 110.9(2)
C1 N2 C4 126.2(2)
C3 N2 C4 122.9(2)
N1 C1 N2 104.6(2)
N1 C1 Be1 128.3(3)
N2 C1 Be1 127.1(3)
N1 C2 C3 107.2(3)
N2 C3 C2 106.6(3)
C5 C4 C9 124.0(3)
C5 C4 N2 118.0(3)
C9 C4 N2 117.9(3)
C4 C5 C6 115.4(3)
C4 C5 C13 123.5(3)
C6 C5 C13 121.1(3)
C7 C6 C5 121.4(4)
C8 C7 C6 121.2(4)
C7 C8 C9 120.9(4)
C4 C9 C8 116.9(3)
C4 C9 C10 123.3(3)
C8 C9 C10 119.7(4)
C11 C10 C9 110.9(3)
C11 C10 C12 109.8(4)
C9 C10 C12 111.9(4)
C5 C13 C14 111.6(3)
C5 C13 C15 112.5(4)
C14 C13 C15 111.9(4)
C21 C16 C17 124.1(3)
C21 C16 N1 118.6(3)
C17 C16 N1 117.3(3)
C18 C17 C16 116.3(4)
C18 C17 C25' 115(2)
C16 C17 C25' 128(2)
C18 C17 C25 123.6(8)
C16 C17 C25 119.8(8)
C25' C17 C25 16.4(18)
C17 C18 C19 121.2(4)
C20 C19 C18 120.8(4)
C21 C20 C19 121.3(4)
C16 C21 C20 116.3(3)
C16 C21 C22' 123.5(7)
C20 C21 C22' 120.2(7)
C16 C21 C22 118.8(14)
C20 C21 C22 124.8(15)
C22' C21 C22 4.7(19)
C21 C22 C24 106(2)
C21 C22 C23 105(3)
C24 C22 C23 109.5(19)
C21 C22' C24' 117.5(12)
C21 C22' C23' 112.6(16)
C24' C22' C23' 109.1(10)
C26 C25 C17 115.3(14)
C26 C25 C27 109.0(7)
C17 C25 C27 113.1(13)
C17 C25' C26' 101(3)
C17 C25' C27' 114(3)
C26' C25' C27' 108.5(17)

loop_
_geom_bond_atom_site_label_1
_geom_bond_atom_site_label_2
_geom_bond_distance
Be1 C1 1.773(5)
Be1 Cl2 1.844(9)
Be1 Cl1 1.881(6)
Be1 Cl2' 1.948(10)
Cl2 Cl2' 0.701(11)
N1 C1 1.347(3)
N1 C2 1.380(4)
N1 C16 1.450(4)
N2 C1 1.353(3)
N2 C3 1.381(3)
N2 C4 1.449(4)
C2 C3 1.334(4)
C4 C5 1.394(4)
C4 C9 1.389(4)
C5 C6 1.406(5)
C5 C13 1.504(5)
C6 C7 1.368(5)
C7 C8 1.352(5)
C8 C9 1.393(5)
C9 C10 1.513(5)
C10 C11 1.517(5)
C10 C12 1.518(5)
C13 C14 1.516(6)
C13 C15 1.526(5)
C16 C21 1.387(4)
C16 C17 1.398(5)
C17 C18 1.386(5)
C17 C25' 1.509(19)
C17 C25 1.535(10)
C18 C19 1.374(6)
C19 C20 1.366(5)
C20 C21 1.393(5)
C21 C22' 1.497(10)
C21 C22 1.516(18)
C22 C24 1.521(16)
C22 C23 1.543(17)
C22' C24' 1.524(10)
C22' C23' 1.547(11)
C25 C26 1.526(9)
C25 C27 1.529(10)
C25' C26' 1.515(17)
C25' C27' 1.528(17)
